data_4516378
loop_
_publ_author_name
'Khan, Tariq'
'Tang, Yuanyuan'
'Sun, Zhihua'
'Zhang, Shuquan'
'Asghar, Muhammad Adnan'
'Chen, Tianliang'
'Zhao, Sangen'
'Luo, Junhua'

_publ_section_title
;
 Dibutylammonium Hydrogen Oxalate: An Above-Room-Temperature
 Order--Disorder Phase Transition Molecular Material
;
_journal_issue 11
_journal_name_full 'Crystal Growth &amp; Design'
_journal_page_first 5263
_journal_paper_doi 10.1021/acs.cgd.5b00758
_journal_volume 15
_journal_year 2015
_chemical_formula_moiety 'C2 H O4, C8 H20 N'
_chemical_formula_sum 'C10 H21 N O4'
_chemical_formula_weight 219.28
_space_group_crystal_system monoclinic
_space_group_IT_number 14
_space_group_name_Hall '-P 2ybc'
_space_group_name_H-M_alt 'P 1 21/c 1'
_atom_sites_solution_hydrogens mixed
_audit_creation_method SHELXL-2014/7
_cell_angle_alpha 90
_cell_angle_beta 112.102(11)
_cell_angle_gamma 90
_cell_formula_units_Z 4
_cell_length_a 17.868(2)
_cell_length_b 5.5508(3)
_cell_length_c 14.4018(10)
_cell_measurement_temperature 330(2)
_cell_volume 1323.4(2)
_computing_structure_refinement 'SHELXL-2014/7 (Sheldrick, 2014)'
_diffrn_ambient_temperature 330(2)
_diffrn_measured_fraction_theta_full 0.985
_diffrn_measured_fraction_theta_max 0.986
_diffrn_measurement_device_type 'SuperNova, Dual, Cu at zero, Atlas'
_diffrn_measurement_method '\w scans'
_diffrn_radiation_type MoK\a
_diffrn_radiation_wavelength 0.71073
_diffrn_reflns_av_R_equivalents 0.0298
_diffrn_reflns_av_unetI/netI 0.0273
_diffrn_reflns_Laue_measured_fraction_full 0.985
_diffrn_reflns_Laue_measured_fraction_max 0.986
_diffrn_reflns_limit_h_max 22
_diffrn_reflns_limit_h_min -19
_diffrn_reflns_limit_k_max 6
_diffrn_reflns_limit_k_min -6
_diffrn_reflns_limit_l_max 17
_diffrn_reflns_limit_l_min -17
_diffrn_reflns_number 8247
_diffrn_reflns_point_group_measured_fraction_full 0.985
_diffrn_reflns_point_group_measured_fraction_max 0.986
_diffrn_reflns_theta_full 25.242
_diffrn_reflns_theta_max 26.363
_diffrn_reflns_theta_min 3.053
_exptl_absorpt_coefficient_mu 0.084
_exptl_absorpt_correction_T_max 0.9793
_exptl_absorpt_correction_T_min 0.9672
_exptl_absorpt_correction_type multi-scan
_exptl_crystal_colour colorless
_exptl_crystal_density_diffrn 1.101
_exptl_crystal_description prism
_exptl_crystal_F_000 480
_exptl_crystal_size_max 0.400
_exptl_crystal_size_mid 0.350
_exptl_crystal_size_min 0.250
_refine_diff_density_max 0.453
_refine_diff_density_min -0.355
_refine_diff_density_rms 0.053
_refine_ls_extinction_method none
_refine_ls_goodness_of_fit_ref 1.022
_refine_ls_hydrogen_treatment constr
_refine_ls_matrix_type full
_refine_ls_number_parameters 158
_refine_ls_number_reflns 2657
_refine_ls_number_restraints 102
_refine_ls_restrained_S_all 1.138
_refine_ls_R_factor_all 0.1213
_refine_ls_R_factor_gt 0.0833
_refine_ls_shift/su_max 0.000
_refine_ls_shift/su_mean 0.000
_refine_ls_structure_factor_coef Fsqd
_refine_ls_weighting_details 'w=1/[\s^2^(Fo^2^)+(0.1780P)^2^+0.2224P] where P=(Fo^2^+2Fc^2^)/3'
_refine_ls_weighting_scheme calc
_refine_ls_wR_factor_gt 0.2563
_refine_ls_wR_factor_ref 0.3008
_reflns_Friedel_coverage 0.000
_reflns_number_gt 1548
_reflns_number_total 2657
_reflns_threshold_expression 'I > 2\s(I)'
_cod_data_source_file cg5b00758_si_003.cif
_cod_data_source_block E:\330K
_cod_original_cell_volume 1323.5(2)
_cod_original_sg_symbol_H-M 'P 21/c'
_cod_database_code 4516378
_shelx_shelxl_version_number 2014/7
_shelx_space_group_comment
;
The symmetry employed for this shelxl refinement is uniquely defined
by the following loop, which should always be used as a source of
symmetry information in preference to the above space-group names.
They are only intended as comments.
;
_shelx_estimated_absorpt_t_min 0.967
_shelx_estimated_absorpt_t_max 0.979

loop_
_space_group_symop_operation_xyz
'x, y, z'
'-x, y+1/2, -z+1/2'
'-x, -y, -z'
'x, -y-1/2, z-1/2'

loop_
_atom_site_label
_atom_site_type_symbol
_atom_site_fract_x
_atom_site_fract_y
_atom_site_fract_z
_atom_site_U_iso_or_equiv
_atom_site_adp_type
_atom_site_occupancy
_atom_site_site_symmetry_order
_atom_site_calc_flag
_atom_site_refinement_flags_posn
_atom_site_refinement_flags_adp
_atom_site_refinement_flags_occupancy
_atom_site_disorder_assembly
_atom_site_disorder_group
O4 O 0.25452(15) -0.0509(3) 0.46185(13) 0.0804(8) Uani 1 1 d . . . . .
O1 O 0.25540(15) 0.5440(3) 0.53371(12) 0.0789(8) Uani 1 1 d . . . . .
O2 O 0.25224(15) 0.3940(3) 0.39060(13) 0.0853(8) Uani 1 1 d . . . . .
C10 C 0.25412(17) 0.1217(4) 0.52028(16) 0.0565(7) Uani 1 1 d . . . . .
O3 O 0.25385(16) 0.0995(3) 0.60367(14) 0.0884(8) Uani 1 1 d . . . . .
H4 H 0.2541 -0.2432 0.4940 0.106 Uiso 1 1 d R U . . .
C9 C 0.25388(16) 0.3741(4) 0.47553(16) 0.0545(7) Uani 1 1 d . . . . .
N1 N 0.24562(14) 0.0441(4) 0.24278(13) 0.0683(8) Uani 1 1 d . . . . .
HA H 0.2515 0.1390 0.2949 0.082 Uiso 1 1 calc R U . . .
HB H 0.2516 0.1351 0.1951 0.082 Uiso 1 1 calc R U . . .
C4 C 0.3097(3) -0.1399(5) 0.2739(2) 0.0842(10) Uani 1 1 d . U . . .
H4A H 0.3025 -0.2418 0.3246 0.101 Uiso 1 1 calc R U . . .
H4B H 0.3044 -0.2407 0.2167 0.101 Uiso 1 1 calc R U . . .
C3 C 0.3919(3) -0.0353(10) 0.3143(3) 0.1248(15) Uani 1 1 d D U . . .
H3A H 0.3945 0.0384 0.3762 0.150 Uiso 1 1 d R U . A .
H3B H 0.3888 0.0930 0.2689 0.150 Uiso 1 1 d R U . . .
C5 C 0.1635(3) -0.0567(9) 0.2049(3) 0.1114(14) Uani 1 1 d . U . . .
H5A H 0.1551 -0.1512 0.2569 0.134 Uiso 1 1 calc R U . . .
H5B H 0.1561 -0.1613 0.1482 0.134 Uiso 1 1 calc R U . . .
C6 C 0.1002(4) 0.1588(12) 0.1717(4) 0.1577(18) Uani 1 1 d . U . . .
H6A H 0.1103 0.2683 0.2276 0.189 Uiso 1 1 calc R U . . .
H6B H 0.1071 0.2475 0.1174 0.189 Uiso 1 1 calc R U . . .
C7 C 0.0163(4) 0.0671(17) 0.1384(5) 0.181(2) Uani 1 1 d . U . . .
H7A H 0.0065 -0.0069 0.1938 0.217 Uiso 1 1 calc R U . . .
H7B H 0.0063 -0.0513 0.0855 0.217 Uiso 1 1 calc R U . . .
C8 C -0.0384(5) 0.2886(16) 0.0995(5) 0.216(3) Uani 1 1 d . U . . .
H8A H -0.0316 0.3965 0.1542 0.324 Uiso 1 1 calc R U . . .
H8B H -0.0937 0.2379 0.0703 0.324 Uiso 1 1 calc R U . . .
H8C H -0.0239 0.3696 0.0498 0.324 Uiso 1 1 calc R U . . .
C2B C 0.4757(8) -0.123(4) 0.3421(19) 0.201(10) Uani 0.395(16) 1 d D U P A 2
H2C H 0.4847 -0.1633 0.2817 0.242 Uiso 0.395(16) 1 calc R U P A 2
H2D H 0.5127 0.0060 0.3757 0.242 Uiso 0.395(16) 1 calc R U P A 2
C2A C 0.4489(5) -0.2480(18) 0.3483(10) 0.165(5) Uani 0.605(16) 1 d D U P A 1
H2A H 0.4378 -0.3351 0.4001 0.197 Uiso 0.605(16) 1 calc R U P A 1
H2B H 0.4395 -0.3566 0.2923 0.197 Uiso 0.605(16) 1 calc R U P A 1
C1A C 0.5335(5) -0.170(3) 0.3874(8) 0.188(6) Uani 0.605(16) 1 d D U P A 1
H1C H 0.5510 -0.1467 0.3327 0.282 Uiso 0.605(16) 1 calc R U P A 1
H1B H 0.5664 -0.2919 0.4315 0.282 Uiso 0.605(16) 1 calc R U P A 1
H1A H 0.5386 -0.0222 0.4235 0.282 Uiso 0.605(16) 1 calc R U P A 1
C1B C 0.4934(13) -0.333(3) 0.4078(14) 0.206(9) Uani 0.395(16) 1 d D U P A 2
H1F H 0.5085 -0.2818 0.4760 0.309 Uiso 0.395(16) 1 calc R U P A 2
H1E H 0.5370 -0.4228 0.4008 0.309 Uiso 0.395(16) 1 calc R U P A 2
H1D H 0.4463 -0.4337 0.3895 0.309 Uiso 0.395(16) 1 calc R U P A 2

loop_
_atom_site_aniso_label
_atom_site_aniso_U_11
_atom_site_aniso_U_22
_atom_site_aniso_U_33
_atom_site_aniso_U_23
_atom_site_aniso_U_13
_atom_site_aniso_U_12
O4 0.181(2) 0.0235(9) 0.0568(11) -0.0020(7) 0.0672(13) -0.0006(9)
O1 0.175(2) 0.0235(9) 0.0547(11) -0.0010(7) 0.0623(12) 0.0016(9)
O2 0.188(2) 0.0335(9) 0.0527(10) 0.0007(7) 0.0667(13) -0.0038(11)
C10 0.109(2) 0.0259(12) 0.0451(12) 0.0008(9) 0.0406(12) 0.0027(11)
O3 0.198(2) 0.0358(10) 0.0544(11) 0.0054(8) 0.0733(13) 0.0072(11)
C9 0.102(2) 0.0274(12) 0.0432(11) 0.0004(9) 0.0382(12) -0.0020(10)
N1 0.127(2) 0.0434(14) 0.0467(12) -0.0030(8) 0.0465(13) -0.0075(11)
C4 0.151(3) 0.0530(17) 0.0598(15) 0.0013(12) 0.0523(17) 0.0111(17)
C3 0.148(3) 0.133(3) 0.096(2) 0.013(2) 0.049(2) 0.034(3)
C5 0.146(3) 0.128(3) 0.070(2) -0.017(2) 0.052(2) -0.048(3)
C6 0.154(3) 0.184(4) 0.140(3) -0.014(3) 0.061(2) -0.023(3)
C7 0.179(3) 0.204(4) 0.161(3) -0.009(3) 0.065(3) -0.015(3)
C8 0.216(7) 0.253(8) 0.186(5) -0.036(6) 0.083(5) 0.038(6)
C2B 0.186(13) 0.205(12) 0.209(12) 0.000(8) 0.070(8) 0.015(8)
C2A 0.153(7) 0.169(8) 0.158(7) 0.008(6) 0.044(6) 0.041(6)
C1A 0.158(9) 0.237(12) 0.172(9) -0.001(8) 0.066(7) 0.033(8)
C1B 0.200(15) 0.171(13) 0.208(13) 0.006(10) 0.032(11) 0.028(11)

loop_
_atom_type_symbol
_atom_type_description
_atom_type_scat_dispersion_real
_atom_type_scat_dispersion_imag
_atom_type_scat_source
C C 0.0033 0.0016 'International Tables Vol C Tables 4.2.6.8 and 6.1.1.4'
H H 0.0000 0.0000 'International Tables Vol C Tables 4.2.6.8 and 6.1.1.4'
O O 0.0106 0.0060 'International Tables Vol C Tables 4.2.6.8 and 6.1.1.4'
N N 0.0061 0.0033 'International Tables Vol C Tables 4.2.6.8 and 6.1.1.4'

loop_
_geom_angle_atom_site_label_1
_geom_angle_atom_site_label_2
_geom_angle_atom_site_label_3
_geom_angle
O3 C10 O4 125.5(2)
O3 C10 C9 120.5(2)
O4 C10 C9 113.97(18)
O2 C9 O1 126.1(2)
O2 C9 C10 119.8(2)
O1 C9 C10 114.07(18)
C5 N1 C4 113.7(3)
C3 C4 N1 113.0(3)
C4 C3 C2B 137.1(11)
C4 C3 C2A 105.5(6)
N1 C5 C6 108.8(4)
C7 C6 C5 110.9(6)
C6 C7 C8 105.7(7)
C1B C2B C3 112.9(12)
C1A C2A C3 111.5(9)

loop_
_geom_bond_atom_site_label_1
_geom_bond_atom_site_label_2
_geom_bond_distance
O4 C10 1.277(3)
O1 C9 1.255(3)
O2 C9 1.217(3)
C10 O3 1.209(3)
C10 C9 1.542(3)
N1 C5 1.471(5)
N1 C4 1.473(4)
C4 C3 1.480(6)
C3 C2B 1.477(10)
C3 C2A 1.514(8)
C5 C6 1.591(8)
C6 C7 1.482(8)
C7 C8 1.538(10)
C2B C1B 1.461(10)
C2A C1A 1.466(9)

loop_
_geom_hbond_atom_site_label_D
_geom_hbond_atom_site_label_H
_geom_hbond_atom_site_label_A
_geom_hbond_distance_DH
_geom_hbond_distance_HA
_geom_hbond_distance_DA
_geom_hbond_angle_DHA
_geom_hbond_site_symmetry_A
O4 H4 O1 1.16 1.31 2.473(2) 177.7 1_545
N1 HB O3 0.89 1.99 2.858(3) 165.9 4_565
N1 HB O1 0.89 2.55 3.120(2) 122.2 4_565
N1 HA O2 0.89 1.97 2.851(3) 169.0 .
N1 HA O4 0.89 2.61 3.143(2) 119.6 .
